data_2207476
loop_
_publ_author_name
'Aghabozorg, Hossein'
'Bahar Nakhjavan'
'Fatemeh Zabihi'
'Ramezanipour, Farshid'
'Aghabozorg, Hamid Reza'

_publ_section_title
;
 Infinite hydrogen-bonded chains in tris(1,10-phenanthroline)zinc(II)
 nitrate bis(glutaric acid) dihydrate
;
_journal_coeditor_code CF6474
_journal_issue 12
_journal_name_full 'Acta Crystallographica Section E'
_journal_page_first m2664
_journal_page_last m2666
_journal_paper_doi 10.1107/S1600536805037633
_journal_volume 61
_journal_year 2005
_chemical_formula_iupac '[Zn (C12 H8 N2)3] (N O3)2, 2C5 H8 O4, 2H2 O'
_chemical_formula_moiety 'C36 H24 N6 Zn 2+, 2N O3 -, 2C5 H8 O4, 2H2 O'
_chemical_formula_sum 'C46 H44 N8 O16 Zn'
_chemical_formula_weight 1030.28
_chemical_name_systematic
;
tris(1,10-phenanthroline)zinc(II) nitrate bis(glutaric acid) dihydrate
;
_space_group_IT_number 15
_symmetry_cell_setting monoclinic
_symmetry_space_group_name_Hall '-C 2yc'
_symmetry_space_group_name_H-M 'C 1 2/c 1'
_atom_sites_solution_hydrogens mixed
_atom_sites_solution_primary direct
_atom_sites_solution_secondary difmap
_cell_angle_alpha 90.00
_cell_angle_beta 95.351(14)
_cell_angle_gamma 90.00
_cell_formula_units_Z 4
_cell_length_a 21.923(4)
_cell_length_b 14.532(3)
_cell_length_c 14.820(3)
_cell_measurement_reflns_used 24
_cell_measurement_temperature 193(2)
_cell_measurement_theta_max 14
_cell_measurement_theta_min 8
_cell_volume 4700.9(16)
_computing_cell_refinement P3/PC
_computing_data_collection 'P3/PC (Siemens, 1989)'
_computing_data_reduction P3/PC
_computing_molecular_graphics SHELXTL
_computing_publication_material SHELXTL
_computing_structure_refinement SHELXTL
_computing_structure_solution 'SHELXTL (Sheldrick, 1998)'
_diffrn_ambient_temperature 193(2)
_diffrn_measured_fraction_theta_full 0.985
_diffrn_measured_fraction_theta_max 0.985
_diffrn_measurement_device_type 'Rebuilt Syntex P2~1~/Siemens P3 four-circle'
_diffrn_measurement_method \w/2\q
_diffrn_radiation_monochromator graphite
_diffrn_radiation_source 'fine-focus sealed tube'
_diffrn_radiation_type MoK\a
_diffrn_radiation_wavelength 0.71073
_diffrn_reflns_av_R_equivalents 0.0184
_diffrn_reflns_av_sigmaI/netI 0.0787
_diffrn_reflns_limit_h_max 28
_diffrn_reflns_limit_h_min -11
_diffrn_reflns_limit_k_max 18
_diffrn_reflns_limit_k_min -14
_diffrn_reflns_limit_l_max 18
_diffrn_reflns_limit_l_min -18
_diffrn_reflns_number 5202
_diffrn_reflns_theta_full 27.00
_diffrn_reflns_theta_max 27.00
_diffrn_reflns_theta_min 1.68
_diffrn_standards_decay_% 2
_diffrn_standards_interval_count 98
_diffrn_standards_number 2
_exptl_absorpt_coefficient_mu 0.604
_exptl_absorpt_correction_type none
_exptl_crystal_colour orange
_exptl_crystal_density_diffrn 1.456
_exptl_crystal_density_method 'not measured'
_exptl_crystal_description prism
_exptl_crystal_F_000 2136
_exptl_crystal_size_max 0.2
_exptl_crystal_size_mid 0.15
_exptl_crystal_size_min 0.1
_refine_diff_density_max 0.272
_refine_diff_density_min -0.301
_refine_ls_extinction_method none
_refine_ls_goodness_of_fit_ref 0.985
_refine_ls_hydrogen_treatment constr
_refine_ls_matrix_type full
_refine_ls_number_parameters 334
_refine_ls_number_reflns 5067
_refine_ls_number_restraints 1
_refine_ls_restrained_S_all 0.989
_refine_ls_R_factor_all 0.0619
_refine_ls_R_factor_gt 0.0363
_refine_ls_shift/su_max 0.000
_refine_ls_shift/su_mean 0.000
_refine_ls_structure_factor_coef Fsqd
_refine_ls_weighting_details 'calc w=1/[\s^2^(Fo^2^)+(0.004P)^2^] where P=(Fo^2^+2Fc^2^)/3'
_refine_ls_weighting_scheme calc
_refine_ls_wR_factor_gt 0.0634
_refine_ls_wR_factor_ref 0.0655
_reflns_number_gt 3736
_reflns_number_total 5067
_reflns_threshold_expression I>2\s(I)
_cod_data_source_file cf6474.cif
_cod_data_source_block I
_cod_depositor_comments
;
The following automatic conversions were performed:
'_symmetry_cell_setting' value 'Monoclinic' changed to 'monoclinic'
according to '/home/saulius/struct/CIF-dictionaries/cif_core.dic'
dictionary named 'cif_core.dic' version 2.4.1 from 2010-06-29.

Automatic conversion script
Id: cif_fix_enum 1527 2010-12-29 10:47:43Z saulius 

The following automatic conversions were performed:

'_symmetry_cell_setting' value 'Monoclinic' changed to 'monoclinic'
according to /home/saulius/struct/CIF-dictionaries/cif_core.dic
dictionary named 'cif_core.dic' version 2.4.1 from 2010-06-29.

Automatic conversion script
Id: cif_fix_values 1715 2011-07-08 13:25:40Z adriana 
;
_cod_original_cell_volume 4700.9(15)
_cod_original_sg_symbol_H-M 'C 2/c'
_cod_database_code 2207476
_cod_database_fobs_code 2207476

loop_
_symmetry_equiv_pos_as_xyz
'x, y, z'
'-x, y, -z+1/2'
'x+1/2, y+1/2, z'
'-x+1/2, y+1/2, -z+1/2'
'-x, -y, -z'
'x, -y, z-1/2'
'-x+1/2, -y+1/2, -z'
'x+1/2, -y+1/2, z-1/2'

loop_
_atom_site_label
_atom_site_fract_x
_atom_site_fract_y
_atom_site_fract_z
_atom_site_U_iso_or_equiv
_atom_site_adp_type
_atom_site_calc_flag
_atom_site_refinement_flags
_atom_site_occupancy
_atom_site_disorder_assembly
_atom_site_disorder_group
_atom_site_type_symbol
Zn1 0.0000 0.73212(2) 0.2500 0.02714(8) Uani d S 1 . . Zn
O1 -0.14680(7) 0.75810(13) 0.74715(10) 0.0618(5) Uani d . 1 . . O
O2 -0.24530(7) 0.72915(13) 0.71339(10) 0.0607(5) Uani d . 1 . . O
H2 -0.2465 0.7222 0.7681 0.091 Uiso d R 1 . . H
O3 -0.06821(7) 1.02790(10) 0.55183(9) 0.0418(4) Uani d . 1 . . O
H3 -0.0391 1.0520 0.5301 0.063 Uiso d R 1 . . H
O4 -0.03246(7) 0.89612(10) 0.50080(9) 0.0403(4) Uani d . 1 . . O
O5 -0.27218(8) 1.02257(13) 0.91832(14) 0.0705(6) Uani d . 1 A . O
O6A -0.30714(11) 0.88776(17) 0.9376(2) 0.0556(7) Uani d P 0.75 A 1 O
O7A -0.21506(12) 0.92337(18) 0.9851(2) 0.0862(10) Uani d P 0.75 A 1 O
O6B -0.2934(5) 0.8860(8) 0.9799(7) 0.081(4) Uiso d P 0.25 A 2 O
O7B -0.2313(5) 0.8980(5) 0.8935(7) 0.104(3) Uani d PD 0.25 A 2 O
N1 -0.05780(7) 0.84707(11) 0.27448(9) 0.0265(3) Uani d . 1 . . N
N2 0.03378(7) 0.71777(10) 0.39154(10) 0.0275(4) Uani d . 1 . . N
N3 0.06276(8) 0.63367(11) 0.20103(10) 0.0307(4) Uani d . 1 . . N
N4 -0.26383(9) 0.94350(15) 0.94210(14) 0.0468(5) Uani d D 1 . . N
C1 -0.11436(9) 0.84711(14) 0.30069(12) 0.0305(4) Uani d . 1 . . C
H1A -0.1343 0.7896 0.3065 0.037 Uiso calc R 1 . . H
C2 -0.14563(9) 0.92641(14) 0.31989(13) 0.0351(5) Uani d . 1 . . C
H2A -0.1856 0.9229 0.3395 0.042 Uiso calc R 1 . . H
C3 -0.11815(9) 1.01004(15) 0.31031(13) 0.0342(5) Uani d . 1 . . C
H3A -0.1389 1.0652 0.3233 0.041 Uiso calc R 1 . . H
C4 -0.05893(9) 1.01358(13) 0.28110(12) 0.0290(4) Uani d . 1 . . C
C5 -0.03045(8) 0.92989(12) 0.26476(11) 0.0245(4) Uani d . 1 . . C
C6 -0.02768(9) 1.09792(13) 0.26570(13) 0.0355(5) Uani d . 1 . . C
H6A -0.0466 1.1548 0.2780 0.043 Uiso calc R 1 . . H
C7 0.08121(9) 0.75863(13) 0.43619(12) 0.0320(4) Uani d . 1 . . C
H7A 0.1063 0.7970 0.4033 0.038 Uiso calc R 1 . . H
C8 0.09640(9) 0.74829(14) 0.52941(13) 0.0367(5) Uani d . 1 . . C
H8A 0.1312 0.7785 0.5588 0.044 Uiso calc R 1 . . H
C9 0.06029(10) 0.69402(14) 0.57721(13) 0.0369(5) Uani d . 1 . . C
H9A 0.0698 0.6863 0.6406 0.044 Uiso calc R 1 . . H
C10 0.00906(9) 0.64952(14) 0.53303(12) 0.0324(5) Uani d . 1 . . C
C11 -0.00219(9) 0.66354(13) 0.43899(12) 0.0281(4) Uani d . 1 . . C
C12 0.10933(10) 0.59118(14) 0.24712(14) 0.0390(5) Uani d . 1 . . C
H12A 0.1161 0.6018 0.3105 0.047 Uiso calc R 1 . . H
C13 0.14887(11) 0.53157(16) 0.20707(15) 0.0472(6) Uani d . 1 . . C
H13A 0.1814 0.5020 0.2427 0.057 Uiso calc R 1 . . H
C14 0.13995(11) 0.51657(16) 0.11611(15) 0.0463(6) Uani d . 1 . . C
H14A 0.1664 0.4762 0.0877 0.056 Uiso calc R 1 . . H
C15 0.09173(10) 0.56064(14) 0.06436(13) 0.0353(5) Uani d . 1 . . C
C16 0.05378(9) 0.61850(13) 0.11001(12) 0.0293(4) Uani d . 1 . . C
C17 0.07919(10) 0.54842(15) -0.03155(14) 0.0405(5) Uani d . 1 . . C
H17A 0.1051 0.5100 -0.0631 0.049 Uiso calc R 1 . . H
C18 0.03116(10) 0.59063(15) -0.07752(14) 0.0401(5) Uani d . 1 . . C
H18A 0.0238 0.5811 -0.1410 0.048 Uiso calc R 1 . . H
C19 -0.18981(10) 0.74723(15) 0.69192(14) 0.0398(5) Uani d . 1 . . C
C20 -0.18764(10) 0.75029(15) 0.59150(13) 0.0437(6) Uani d . 1 . . C
H20A -0.2231 0.7864 0.5647 0.052 Uiso calc R 1 . . H
H20B -0.1921 0.6868 0.5675 0.052 Uiso calc R 1 . . H
C21 -0.12914(10) 0.79199(14) 0.56012(15) 0.0423(5) Uani d . 1 . . C
H21A -0.0933 0.7678 0.5984 0.051 Uiso calc R 1 . . H
H21B -0.1251 0.7728 0.4969 0.051 Uiso calc R 1 . . H
C22 -0.12890(9) 0.89590(13) 0.56513(13) 0.0341(5) Uani d . 1 . . C
H22A -0.1645 0.9197 0.5261 0.041 Uiso calc R 1 . . H
H22B -0.1340 0.9147 0.6282 0.041 Uiso calc R 1 . . H
C23 -0.07189(10) 0.93914(14) 0.53654(13) 0.0323(5) Uani d . 1 . . C
O1W -0.26836(8) 0.71542(12) 0.88169(11) 0.0662(5) Uani d . 1 . . O
H1W1 -0.2639 0.6785 0.9236 0.099 Uiso d R 1 . . H
H1W2 -0.2740 0.7646 0.9068 0.099 Uiso d R 1 . . H

loop_
_atom_site_aniso_label
_atom_site_aniso_U_11
_atom_site_aniso_U_22
_atom_site_aniso_U_33
_atom_site_aniso_U_12
_atom_site_aniso_U_13
_atom_site_aniso_U_23
Zn1 0.02901(17) 0.02630(16) 0.02664(16) 0.000 0.00545(13) 0.000
O1 0.0401(9) 0.0961(15) 0.0466(9) -0.0272(10) -0.0106(7) 0.0186(10)
O2 0.0362(9) 0.0974(14) 0.0483(9) -0.0233(10) 0.0021(7) -0.0006(10)
O3 0.0475(9) 0.0312(8) 0.0486(9) -0.0022(7) 0.0146(7) -0.0044(7)
O4 0.0418(9) 0.0343(8) 0.0463(9) 0.0007(7) 0.0112(7) -0.0026(7)
O5 0.0569(12) 0.0467(11) 0.1118(16) 0.0071(9) 0.0290(11) 0.0203(11)
O6A 0.0330(14) 0.0411(14) 0.091(2) -0.0072(11) -0.0009(15) -0.0061(15)
O7A 0.0476(16) 0.0602(17) 0.142(3) -0.0138(13) -0.0396(17) 0.0228(18)
O7B 0.109(8) 0.076(6) 0.142(9) -0.007(6) 0.081(7) -0.014(6)
N1 0.0245(8) 0.0303(9) 0.0250(8) -0.0009(7) 0.0036(6) -0.0009(7)
N2 0.0278(8) 0.0264(9) 0.0288(8) 0.0018(7) 0.0061(7) -0.0015(7)
N3 0.0335(10) 0.0287(9) 0.0301(9) 0.0009(7) 0.0037(7) -0.0008(7)
N4 0.0378(12) 0.0467(13) 0.0584(13) -0.0004(10) 0.0176(10) 0.0119(10)
C1 0.0249(10) 0.0370(12) 0.0303(10) -0.0031(9) 0.0062(8) -0.0001(8)
C2 0.0258(11) 0.0456(13) 0.0349(11) 0.0023(10) 0.0072(9) -0.0033(9)
C3 0.0300(11) 0.0374(12) 0.0350(11) 0.0081(9) 0.0028(9) -0.0063(9)
C4 0.0276(10) 0.0310(11) 0.0280(10) 0.0024(9) 0.0005(8) -0.0026(8)
C5 0.0228(10) 0.0291(10) 0.0212(9) 0.0005(8) 0.0003(7) 0.0004(7)
C6 0.0357(12) 0.0273(10) 0.0426(12) 0.0040(9) -0.0015(10) -0.0033(9)
C7 0.0301(10) 0.0301(11) 0.0362(10) 0.0012(9) 0.0056(8) -0.0025(9)
C8 0.0328(11) 0.0385(13) 0.0376(11) 0.0045(9) -0.0036(9) -0.0069(9)
C9 0.0421(13) 0.0401(12) 0.0277(10) 0.0082(10) -0.0003(9) -0.0025(9)
C10 0.0375(12) 0.0310(11) 0.0296(10) 0.0072(9) 0.0075(9) 0.0009(8)
C11 0.0309(11) 0.0251(10) 0.0289(10) 0.0064(8) 0.0060(8) -0.0004(8)
C12 0.0419(13) 0.0388(12) 0.0359(11) 0.0064(10) 0.0016(10) 0.0008(10)
C13 0.0431(14) 0.0496(15) 0.0482(14) 0.0159(12) 0.0001(11) 0.0026(11)
C14 0.0449(14) 0.0441(14) 0.0507(14) 0.0121(11) 0.0094(11) -0.0046(11)
C15 0.0360(12) 0.0329(11) 0.0385(11) 0.0006(9) 0.0113(9) -0.0033(9)
C16 0.0336(11) 0.0250(10) 0.0300(10) -0.0042(9) 0.0069(8) -0.0010(8)
C17 0.0452(14) 0.0401(13) 0.0380(12) 0.0003(11) 0.0140(10) -0.0091(10)
C18 0.0489(14) 0.0429(13) 0.0296(11) -0.0077(11) 0.0087(10) -0.0074(9)
C19 0.0349(12) 0.0381(14) 0.0459(12) -0.0118(10) 0.0008(10) 0.0060(10)
C20 0.0477(13) 0.0425(15) 0.0396(12) -0.0123(11) -0.0020(10) -0.0029(10)
C21 0.0477(14) 0.0370(13) 0.0434(12) -0.0045(10) 0.0099(10) -0.0019(10)
C22 0.0357(12) 0.0329(11) 0.0337(10) 0.0022(10) 0.0030(9) -0.0007(9)
C23 0.0410(12) 0.0284(11) 0.0269(10) 0.0014(10) 0.0005(9) 0.0011(8)
O1W 0.0885(14) 0.0585(12) 0.0549(10) 0.0020(10) 0.0246(10) 0.0019(9)

loop_
_atom_type_symbol
_atom_type_description
_atom_type_scat_dispersion_real
_atom_type_scat_dispersion_imag
_atom_type_scat_source
C C 0.0033 0.0016 'International Tables Vol C Tables 4.2.6.8 and 6.1.1.4'
H H 0.0000 0.0000 'International Tables Vol C Tables 4.2.6.8 and 6.1.1.4'
N N 0.0061 0.0033 'International Tables Vol C Tables 4.2.6.8 and 6.1.1.4'
O O 0.0106 0.0060 'International Tables Vol C Tables 4.2.6.8 and 6.1.1.4'
Zn Zn 0.2839 1.4301 'International Tables Vol C Tables 4.2.6.8 and 6.1.1.4'

loop_
_geom_angle_atom_site_label_1
_geom_angle_atom_site_label_2
_geom_angle_atom_site_label_3
_geom_angle_site_symmetry_1
_geom_angle_site_symmetry_3
_geom_angle
_geom_angle_publ_flag
N1 Zn1 N1 . 2 77.90(8) yes
N1 Zn1 N3 . 2 93.11(6) yes
N1 Zn1 N3 2 2 167.83(6) ?
N1 Zn1 N3 . . 167.83(6) yes
N1 Zn1 N3 2 . 93.10(6) ?
N3 Zn1 N3 2 . 96.90(9) yes
N1 Zn1 N2 . 2 94.85(6) yes
N1 Zn1 N2 2 2 93.73(5) ?
N3 Zn1 N2 2 2 95.20(6) ?
N3 Zn1 N2 . 2 77.40(6) yes
N1 Zn1 N2 . . 93.73(5) yes
N1 Zn1 N2 2 . 94.85(6) ?
N3 Zn1 N2 2 . 77.40(6) ?
N3 Zn1 N2 . . 95.20(6) yes
N2 Zn1 N2 2 . 168.96(8) yes
C19 O2 H2 . . 112.4 ?
C23 O3 H3 . . 113.0 ?
C1 N1 C5 . . 117.52(17) ?
C1 N1 Zn1 . . 128.96(14) ?
C5 N1 Zn1 . . 113.46(12) ?
C7 N2 C11 . . 118.03(16) ?
C7 N2 Zn1 . . 128.57(13) ?
C11 N2 Zn1 . . 113.25(12) ?
C12 N3 C16 . . 117.87(17) ?
C12 N3 Zn1 . . 128.31(14) ?
C16 N3 Zn1 . . 113.73(13) ?
O5 N4 O6B . . 135.1(6) ?
O5 N4 O7A . . 118.6(2) ?
O6B N4 O7A . . 94.1(5) ?
O5 N4 O6A . . 120.5(2) ?
O6B N4 O6A . . 31.5(4) ?
O7A N4 O6A . . 119.7(2) ?
O5 N4 O7B . . 114.4(5) ?
O6B N4 O7B . . 104.9(7) ?
O7A N4 O7B . . 69.9(5) ?
O6A N4 O7B . . 95.6(5) ?
N1 C1 C2 . . 123.51(19) ?
N1 C1 H1A . . 118.2 ?
C2 C1 H1A . . 118.2 ?
C3 C2 C1 . . 119.11(19) ?
C3 C2 H2A . . 120.4 ?
C1 C2 H2A . . 120.4 ?
C2 C3 C4 . . 119.45(19) ?
C2 C3 H3A . . 120.3 ?
C4 C3 H3A . . 120.3 ?
C5 C4 C3 . . 117.46(18) ?
C5 C4 C6 . . 119.24(17) ?
C3 C4 C6 . . 123.29(18) ?
N1 C5 C4 . . 122.93(16) ?
N1 C5 C5 . 2 117.52(10) ?
C4 C5 C5 . 2 119.54(11) ?
C6 C6 C4 2 . 121.16(11) ?
C6 C6 H6A 2 . 119.4 ?
C4 C6 H6A . . 119.4 ?
N2 C7 C8 . . 123.41(19) ?
N2 C7 H7A . . 118.3 ?
C8 C7 H7A . . 118.3 ?
C9 C8 C7 . . 118.65(19) ?
C9 C8 H8A . . 120.7 ?
C7 C8 H8A . . 120.7 ?
C8 C9 C10 . . 120.18(18) ?
C8 C9 H9A . . 119.9 ?
C10 C9 H9A . . 119.9 ?
C9 C10 C11 . . 116.99(18) ?
C9 C10 C18 . 2 124.09(18) ?
C11 C10 C18 . 2 118.92(19) ?
N2 C11 C10 . . 122.74(18) ?
N2 C11 C16 . 2 117.95(16) ?
C10 C11 C16 . 2 119.31(18) ?
N3 C12 C13 . . 123.3(2) ?
N3 C12 H12A . . 118.4 ?
C13 C12 H12A . . 118.4 ?
C14 C13 C12 . . 118.9(2) ?
C14 C13 H13A . . 120.6 ?
C12 C13 H13A . . 120.6 ?
C13 C14 C15 . . 120.0(2) ?
C13 C14 H14A . . 120.0 ?
C15 C14 H14A . . 120.0 ?
C16 C15 C14 . . 117.49(19) ?
C16 C15 C17 . . 119.07(19) ?
C14 C15 C17 . . 123.4(2) ?
N3 C16 C15 . . 122.53(18) ?
N3 C16 C11 . 2 117.32(17) ?
C15 C16 C11 . 2 120.15(17) ?
C18 C17 C15 . . 120.9(2) ?
C18 C17 H17A . . 119.6 ?
C15 C17 H17A . . 119.6 ?
C17 C18 C10 . 2 121.66(19) ?
C17 C18 H18A . . 119.2 ?
C10 C18 H18A 2 . 119.2 ?
O1 C19 O2 . . 123.2(2) ?
O1 C19 C20 . . 125.4(2) ?
O2 C19 C20 . . 111.34(18) ?
C19 C20 C21 . . 114.84(18) ?
C19 C20 H20A . . 108.6 ?
C21 C20 H20A . . 108.6 ?
C19 C20 H20B . . 108.6 ?
C21 C20 H20B . . 108.6 ?
H20A C20 H20B . . 107.5 ?
C22 C21 C20 . . 112.34(19) ?
C22 C21 H21A . . 109.1 ?
C20 C21 H21A . . 109.1 ?
C22 C21 H21B . . 109.1 ?
C20 C21 H21B . . 109.1 ?
H21A C21 H21B . . 107.9 ?
C23 C22 C21 . . 113.90(18) ?
C23 C22 H22A . . 108.8 ?
C21 C22 H22A . . 108.8 ?
C23 C22 H22B . . 108.8 ?
C21 C22 H22B . . 108.8 ?
H22A C22 H22B . . 107.7 ?
O4 C23 O3 . . 122.8(2) ?
O4 C23 C22 . . 123.34(18) ?
O3 C23 C22 . . 113.85(18) ?
H1W1 O1W H1W2 . . 103.8 ?

loop_
_geom_bond_atom_site_label_1
_geom_bond_atom_site_label_2
_geom_bond_site_symmetry_2
_geom_bond_distance
_geom_bond_publ_flag
Zn1 N1 . 2.1478(16) yes
Zn1 N1 2 2.1478(16) ?
Zn1 N3 2 2.1572(16) ?
Zn1 N3 . 2.1572(16) yes
Zn1 N2 2 2.1683(15) ?
Zn1 N2 . 2.1683(15) yes
O1 C19 . 1.200(2) ?
O2 C19 . 1.312(2) ?
O2 H2 . 0.8201 ?
O3 C23 . 1.311(2) ?
O3 H3 . 0.8199 ?
O4 C23 . 1.226(2) ?
O5 N4 . 1.211(2) ?
O6A N4 . 1.245(3) ?
O7A N4 . 1.228(3) ?
O6B N4 . 1.224(12) ?
O7B N4 . 1.249(4) ?
N1 C1 . 1.334(2) ?
N1 C5 . 1.358(2) ?
N2 C7 . 1.320(2) ?
N2 C11 . 1.357(2) ?
N3 C12 . 1.327(3) ?
N3 C16 . 1.363(2) ?
C1 C2 . 1.384(3) ?
C1 H1A . 0.950 ?
C2 C3 . 1.370(3) ?
C2 H2A . 0.950 ?
C3 C4 . 1.407(3) ?
C3 H3A . 0.950 ?
C4 C5 . 1.398(3) ?
C4 C6 . 1.433(3) ?
C5 C5 2 1.443(3) ?
C6 C6 2 1.340(4) ?
C6 H6A . 0.950 ?
C7 C8 . 1.399(3) ?
C7 H7A . 0.950 ?
C8 C9 . 1.362(3) ?
C8 H8A . 0.950 ?
C9 C10 . 1.404(3) ?
C9 H9A . 0.950 ?
C10 C11 . 1.407(2) ?
C10 C18 2 1.433(3) ?
C11 C16 2 1.443(3) ?
C12 C13 . 1.396(3) ?
C12 H12A . 0.950 ?
C13 C14 . 1.361(3) ?
C13 H13A . 0.950 ?
C14 C15 . 1.402(3) ?
C14 H14A . 0.950 ?
C15 C16 . 1.401(3) ?
C15 C17 . 1.433(3) ?
C16 C11 2 1.443(3) ?
C17 C18 . 1.347(3) ?
C17 H17A . 0.950 ?
C18 C10 2 1.433(3) ?
C18 H18A . 0.950 ?
C19 C20 . 1.494(3) ?
C20 C21 . 1.530(3) ?
C20 H20A . 0.990 ?
C20 H20B . 0.990 ?
C21 C22 . 1.512(3) ?
C21 H21A . 0.990 ?
C21 H21B . 0.990 ?
C22 C23 . 1.495(3) ?
C22 H22A . 0.990 ?
C22 H22B . 0.990 ?
O1W H1W1 . 0.8201 ?
O1W H1W2 . 0.820 ?

loop_
_geom_hbond_atom_site_label_D
_geom_hbond_atom_site_label_H
_geom_hbond_atom_site_label_A
_geom_hbond_site_symmetry_A
_geom_hbond_distance_DH
_geom_hbond_distance_HA
_geom_hbond_distance_DA
_geom_hbond_angle_DHA
_geom_hbond_publ_flag
O2 H2 O1W . 0.82 1.80 2.598(2) 166 yes
O3 H3 O4 5_576 0.82 1.84 2.649(2) 171 yes
O1W H1W1 O6B 7_467 0.82 2.04 2.774(11) 149 yes
O1W H1W1 O7A 7_467 0.82 2.09 2.869(3) 160 yes
O1W H1W2 O6A . 0.82 2.00 2.795(3) 163 yes
O1W H1W2 O6B . 0.82 2.13 2.952(11) 175 yes
O1W H1W2 O7B . 0.82 2.17 2.776(9) 131 yes

loop_
_geom_torsion_atom_site_label_1
_geom_torsion_atom_site_label_2
_geom_torsion_atom_site_label_3
_geom_torsion_atom_site_label_4
_geom_torsion_site_symmetry_1
_geom_torsion_site_symmetry_4
_geom_torsion
N1 Zn1 N1 C1 2 . -178.27(19)
N3 Zn1 N1 C1 2 . -6.54(16)
N3 Zn1 N1 C1 . . 138.8(3)
N2 Zn1 N1 C1 2 . 88.95(16)
N2 Zn1 N1 C1 . . -84.10(16)
N1 Zn1 N1 C5 2 . -1.19(9)
N3 Zn1 N1 C5 2 . 170.53(12)
N3 Zn1 N1 C5 . . -44.2(3)
N2 Zn1 N1 C5 2 . -93.97(12)
N2 Zn1 N1 C5 . . 92.98(12)
N1 Zn1 N2 C7 . . -88.13(16)
N1 Zn1 N2 C7 2 . -9.98(16)
N3 Zn1 N2 C7 2 . 179.52(17)
N3 Zn1 N2 C7 . . 83.59(16)
N2 Zn1 N2 C7 2 . 130.91(16)
N1 Zn1 N2 C11 . . 87.38(13)
N1 Zn1 N2 C11 2 . 165.53(12)
N3 Zn1 N2 C11 2 . -4.98(12)
N3 Zn1 N2 C11 . . -100.90(13)
N2 Zn1 N2 C11 2 . -53.58(12)
N1 Zn1 N3 C12 . . 130.2(3)
N1 Zn1 N3 C12 2 . 88.35(18)
N3 Zn1 N3 C12 2 . -84.70(17)
N2 Zn1 N3 C12 2 . -178.52(19)
N2 Zn1 N3 C12 . . -6.81(18)
N1 Zn1 N3 C16 . . -46.2(4)
N1 Zn1 N3 C16 2 . -88.11(13)
N3 Zn1 N3 C16 2 . 98.84(14)
N2 Zn1 N3 C16 2 . 5.02(13)
N2 Zn1 N3 C16 . . 176.73(13)
C5 N1 C1 C2 . . -1.3(3)
Zn1 N1 C1 C2 . . 175.70(14)
N1 C1 C2 C3 . . 1.2(3)
C1 C2 C3 C4 . . 0.1(3)
C2 C3 C4 C5 . . -1.2(3)
C2 C3 C4 C6 . . 177.41(19)
C1 N1 C5 C4 . . 0.1(3)
Zn1 N1 C5 C4 . . -177.34(14)
C1 N1 C5 C5 . 2 -179.20(19)
Zn1 N1 C5 C5 . 2 3.4(2)
C3 C4 C5 N1 . . 1.1(3)
C6 C4 C5 N1 . . -177.53(17)
C3 C4 C5 C5 . 2 -179.6(2)
C6 C4 C5 C5 . 2 1.8(3)
C5 C4 C6 C6 . 2 1.3(3)
C3 C4 C6 C6 . 2 -177.2(2)
C11 N2 C7 C8 . . 0.5(3)
Zn1 N2 C7 C8 . . 175.80(14)
N2 C7 C8 C9 . . -0.6(3)
C7 C8 C9 C10 . . 0.2(3)
C8 C9 C10 C11 . . 0.3(3)
C8 C9 C10 C18 . 2 179.45(19)
C7 N2 C11 C10 . . 0.1(3)
Zn1 N2 C11 C10 . . -175.94(14)
C7 N2 C11 C16 . 2 -179.63(17)
Zn1 N2 C11 C16 . 2 4.3(2)
C9 C10 C11 N2 . . -0.5(3)
C18 C10 C11 N2 2 . -179.65(18)
C9 C10 C11 C16 . 2 179.22(18)
C18 C10 C11 C16 2 2 0.1(3)
C16 N3 C12 C13 . . -0.6(3)
Zn1 N3 C12 C13 . . -176.91(16)
N3 C12 C13 C14 . . 0.7(4)
C12 C13 C14 C15 . . 0.0(4)
C13 C14 C15 C16 . . -0.7(3)
C13 C14 C15 C17 . . -179.9(2)
C12 N3 C16 C15 . . -0.2(3)
Zn1 N3 C16 C15 . . 176.64(15)
C12 N3 C16 C11 . 2 178.68(18)
Zn1 N3 C16 C11 . 2 -4.5(2)
C14 C15 C16 N3 . . 0.8(3)
C17 C15 C16 N3 . . -179.94(18)
C14 C15 C16 C11 . 2 -178.03(19)
C17 C15 C16 C11 . 2 1.2(3)
C16 C15 C17 C18 . . -1.0(3)
C14 C15 C17 C18 . . 178.2(2)
C15 C17 C18 C10 . 2 0.3(3)
O1 C19 C20 C21 . . -14.5(3)
O2 C19 C20 C21 . . 166.71(19)
C19 C20 C21 C22 . . -77.7(2)
C20 C21 C22 C23 . . 178.96(17)
C21 C22 C23 O4 . . 9.3(3)
C21 C22 C23 O3 . . -171.69(18)
